data_7218890
loop_
_publ_author_name
'L\"u, Chun-Ning'
'Chen, Min-Min'
'Zhang, Wen-Hua'
'Li, Duan-Xiu'
'Dai, Ming'
'Lang, Jian-Ping'

_publ_section_title
;
 Construction of Zn(ii) and Cd(ii) metal--organic frameworks of
 diimidazole and dicarboxylate mixed ligands for the catalytic
 photodegradation of rhodamine B in water
;
_journal_issue 9
_journal_name_full CrystEngComm
_journal_page_first 1935
_journal_paper_doi 10.1039/C4CE02074J
_journal_volume 17
_journal_year 2015
_chemical_formula_moiety 'C28 H22 N4 O4 Zn'
_chemical_formula_sum 'C28 H22 N4 O4 Zn'
_chemical_formula_weight 543.86
_space_group_crystal_system orthorhombic
_space_group_IT_number 52
_space_group_name_Hall '-P 2a 2bc'
_space_group_name_H-M_alt 'P n n a'
_symmetry_space_group_name_Hall '-P 2a 2bc'
_symmetry_space_group_name_H-M 'P n n a'
_atom_sites_solution_hydrogens geom
_audit_creation_method SHELXL-2013
_audit_update_record
;
2014-11-15 # Formatted by publCIF

;
_cell_angle_alpha 90
_cell_angle_beta 90
_cell_angle_gamma 90
_cell_formula_units_Z 4
_cell_length_a 12.996(3)
_cell_length_b 16.994(3)
_cell_length_c 10.668(2)
_cell_measurement_reflns_used 7977
_cell_measurement_temperature 223(2)
_cell_measurement_theta_max 27.5204
_cell_measurement_theta_min 3.0623
_cell_volume 2356.1(8)
_computing_structure_refinement 'SHELXL-2013 (Sheldrick, 2013)'
_diffrn_ambient_temperature 223(2)
_diffrn_measured_fraction_theta_full 0.997
_diffrn_measured_fraction_theta_max 0.998
_diffrn_measurement_device_type 'Rigaku MercuryCCD area detector'
_diffrn_measurement_method \w
_diffrn_radiation_type MoK\a
_diffrn_radiation_wavelength 0.71073
_diffrn_reflns_av_R_equivalents 0.0660
_diffrn_reflns_av_unetI/netI 0.0405
_diffrn_reflns_Laue_measured_fraction_full 0.997
_diffrn_reflns_Laue_measured_fraction_max 0.998
_diffrn_reflns_limit_h_max 13
_diffrn_reflns_limit_h_min -16
_diffrn_reflns_limit_k_max 21
_diffrn_reflns_limit_k_min -22
_diffrn_reflns_limit_l_max 13
_diffrn_reflns_limit_l_min -13
_diffrn_reflns_number 20136
_diffrn_reflns_point_group_measured_fraction_full 0.997
_diffrn_reflns_point_group_measured_fraction_max 0.998
_diffrn_reflns_theta_full 25.242
_diffrn_reflns_theta_max 27.461
_diffrn_reflns_theta_min 3.135
_diffrn_standards_decay_% 0
_diffrn_standards_interval_count 0
_diffrn_standards_interval_time 0
_diffrn_standards_number 0
_exptl_absorpt_coefficient_mu 1.087
_exptl_absorpt_correction_type multi-scan
_exptl_absorpt_process_details 'Jacobson, R. (1998) Private communication to Rigaku Company, Tokyo, Japan.'
_exptl_crystal_colour Colorless
_exptl_crystal_density_diffrn 1.533
_exptl_crystal_description Block
_exptl_crystal_F_000 1120
_exptl_crystal_size_max 0.400
_exptl_crystal_size_mid 0.400
_exptl_crystal_size_min 0.400
_exptl_transmission_factor_max 0.647
_exptl_transmission_factor_min 0.641
_refine_diff_density_max 0.304
_refine_diff_density_min -0.346
_refine_diff_density_rms 0.066
_refine_ls_extinction_method none
_refine_ls_goodness_of_fit_ref 1.028
_refine_ls_hydrogen_treatment constr
_refine_ls_matrix_type full
_refine_ls_number_parameters 169
_refine_ls_number_reflns 2692
_refine_ls_number_restraints 0
_refine_ls_restrained_S_all 1.028
_refine_ls_R_factor_all 0.0862
_refine_ls_R_factor_gt 0.0804
_refine_ls_shift/su_max 0.000
_refine_ls_shift/su_mean 0.000
_refine_ls_structure_factor_coef Fsqd
_refine_ls_weighting_details
;
 w=1/[\s^2^(Fo^2^)+(0.0246P)^2^+15.7824P]
 where P=(Fo^2^+2Fc^2^)/3
;
_refine_ls_weighting_scheme calc
_refine_ls_wR_factor_gt 0.1454
_refine_ls_wR_factor_ref 0.1490
_reflns_Friedel_coverage 0.000
_reflns_number_gt 2553
_reflns_number_total 2692
_reflns_threshold_expression 'I > 2\s(I)'
_cod_data_source_file c4ce02074j2.cif
_cod_data_source_block Cpx2
_cod_depositor_comments 'Adding full bibliography for 7218889--7218892.cif.'
_cod_database_code 7218890
_publcif_datablock.id {2cd91889-060e-42c9-9adb-d0e2913beccc}

_shelx_space_group_comment
;
The symmetry employed for this shelxl refinement is uniquely defined
by the following loop, which should always be used as a source of
symmetry information in preference to the above space-group names.
They are only intended as comments.
;
_shelx_estimated_absorpt_t_min 0.670
_shelx_estimated_absorpt_t_max 0.670
_shelxl_version_number 2013-2

loop_
_space_group_symop_operation_xyz
'x, y, z'
'-x+1/2, -y, z'
'x, -y+1/2, -z+1/2'
'-x+1/2, y+1/2, -z+1/2'
'-x, -y, -z'
'x-1/2, y, -z'
'-x, y-1/2, z-1/2'
'x-1/2, -y-1/2, z-1/2'

loop_
_atom_site_label
_atom_site_type_symbol
_atom_site_fract_x
_atom_site_fract_y
_atom_site_fract_z
_atom_site_U_iso_or_equiv
_atom_site_adp_type
_atom_site_occupancy
_atom_site_site_symmetry_order
_atom_site_calc_flag
_atom_site_refinement_flags_posn
_atom_site_refinement_flags_adp
_atom_site_refinement_flags_occupancy
Zn1 Zn 0.17577(5) 0.2500 0.2500 0.0259(2) Uani 1 2 d S T P
O1 O 0.0707(3) 0.18007(18) 0.3291(3) 0.0342(8) Uani 1 1 d . . .
O2 O 0.2055(3) 0.1009(2) 0.3284(3) 0.0380(8) Uani 1 1 d . . .
N1 N 0.2802(3) 0.2128(2) 0.1184(4) 0.0276(8) Uani 1 1 d . . .
N2 N 0.4282(3) 0.1599(2) 0.0615(4) 0.0321(9) Uani 1 1 d . . .
C1 C 0.3583(4) 0.1678(3) 0.1528(5) 0.0312(10) Uani 1 1 d . . .
H1A H 0.3641 0.1441 0.2321 0.037 Uiso 1 1 calc R U .
C2 C 0.3012(4) 0.2345(2) -0.0051(4) 0.0301(10) Uani 1 1 d . . .
C3 C 0.3917(4) 0.2020(3) -0.0404(5) 0.0357(11) Uani 1 1 d . . .
H3A H 0.4236 0.2070 -0.1191 0.043 Uiso 1 1 calc R U .
C4 C 0.5212(4) 0.1142(3) 0.0654(5) 0.0317(10) Uani 1 1 d . . .
C5 C 0.5603(4) 0.0833(3) -0.0439(5) 0.0372(12) Uani 1 1 d . . .
H5A H 0.5263 0.0921 -0.1204 0.045 Uiso 1 1 calc R U .
C6 C 0.6497(4) 0.0392(3) -0.0410(5) 0.0370(12) Uani 1 1 d . . .
H6A H 0.6764 0.0191 -0.1164 0.044 Uiso 1 1 calc R U .
C7 C 0.7012(3) 0.0239(3) 0.0703(5) 0.0319(10) Uani 1 1 d . . .
C8 C 0.6601(4) 0.0554(3) 0.1796(5) 0.0443(13) Uani 1 1 d . . .
H8A H 0.6933 0.0461 0.2565 0.053 Uiso 1 1 calc R U .
C9 C 0.5711(4) 0.1003(3) 0.1775(5) 0.0455(13) Uani 1 1 d . . .
H9A H 0.5447 0.1213 0.2524 0.055 Uiso 1 1 calc R U .
C10 C 0.2312(4) 0.2861(3) -0.0801(5) 0.0458(14) Uani 1 1 d . . .
H10A H 0.2283 0.3379 -0.0422 0.069 Uiso 1 1 calc R U .
H10B H 0.1628 0.2634 -0.0816 0.069 Uiso 1 1 calc R U .
H10C H 0.2571 0.2904 -0.1651 0.069 Uiso 1 1 calc R U .
C11 C 0.1154(4) 0.1154(3) 0.3569(4) 0.0275(9) Uani 1 1 d . . .
C12 C 0.0540(3) 0.0560(3) 0.4306(4) 0.0267(9) Uani 1 1 d . . .
C13 C 0.0974(4) -0.0178(3) 0.4546(5) 0.0328(11) Uani 1 1 d . . .
H13A H 0.1632 -0.0301 0.4237 0.039 Uiso 1 1 calc R U .
C14 C -0.0429(4) 0.0726(3) 0.4759(5) 0.0351(11) Uani 1 1 d . . .
H14A H -0.0725 0.1220 0.4594 0.042 Uiso 1 1 calc R U .

loop_
_atom_site_aniso_label
_atom_site_aniso_U_11
_atom_site_aniso_U_22
_atom_site_aniso_U_33
_atom_site_aniso_U_23
_atom_site_aniso_U_13
_atom_site_aniso_U_12
Zn1 0.0210(3) 0.0249(4) 0.0318(4) 0.0082(3) 0.000 0.000
O1 0.0322(17) 0.0258(16) 0.045(2) 0.0142(15) 0.0047(16) -0.0021(14)
O2 0.0274(17) 0.0427(19) 0.044(2) 0.0127(17) 0.0089(16) -0.0050(15)
N1 0.0265(19) 0.0246(18) 0.032(2) 0.0047(16) 0.0038(17) 0.0008(15)
N2 0.028(2) 0.033(2) 0.035(2) 0.0064(18) 0.0061(18) 0.0027(16)
C1 0.029(2) 0.034(2) 0.031(2) 0.007(2) 0.007(2) 0.0040(19)
C2 0.036(2) 0.026(2) 0.028(2) 0.0006(19) 0.001(2) -0.0014(18)
C3 0.037(3) 0.035(3) 0.035(3) 0.007(2) 0.006(2) 0.004(2)
C4 0.025(2) 0.031(2) 0.038(3) 0.002(2) 0.007(2) 0.0006(19)
C5 0.034(3) 0.047(3) 0.031(3) 0.009(2) 0.007(2) 0.005(2)
C6 0.035(3) 0.045(3) 0.031(3) 0.002(2) 0.009(2) 0.006(2)
C7 0.026(2) 0.031(2) 0.039(3) 0.000(2) 0.001(2) -0.0010(19)
C8 0.041(3) 0.057(3) 0.035(3) -0.007(3) -0.007(2) 0.016(3)
C9 0.046(3) 0.057(3) 0.034(3) -0.010(3) 0.004(3) 0.012(3)
C10 0.052(3) 0.054(3) 0.031(3) 0.002(3) -0.003(3) 0.016(3)
C11 0.032(2) 0.025(2) 0.025(2) 0.0043(18) 0.0033(19) -0.0055(19)
C12 0.027(2) 0.025(2) 0.029(2) 0.0073(18) 0.0026(19) -0.0037(18)
C13 0.024(2) 0.030(2) 0.045(3) 0.006(2) 0.010(2) 0.0016(18)
C14 0.030(2) 0.022(2) 0.053(3) 0.015(2) 0.004(2) 0.0028(18)

loop_
_atom_type_symbol
_atom_type_description
_atom_type_scat_dispersion_real
_atom_type_scat_dispersion_imag
_atom_type_scat_source
C C 0.0033 0.0016 'International Tables Vol C Tables 4.2.6.8 and 6.1.1.4'
H H 0.0000 0.0000 'International Tables Vol C Tables 4.2.6.8 and 6.1.1.4'
N N 0.0061 0.0033 'International Tables Vol C Tables 4.2.6.8 and 6.1.1.4'
O O 0.0106 0.0060 'International Tables Vol C Tables 4.2.6.8 and 6.1.1.4'
Zn Zn 0.2839 1.4301 'International Tables Vol C Tables 4.2.6.8 and 6.1.1.4'

loop_
_geom_angle_atom_site_label_1
_geom_angle_atom_site_label_2
_geom_angle_atom_site_label_3
_geom_angle
_geom_angle_site_symmetry_1
_geom_angle_site_symmetry_3
O1 Zn1 O1 93.73(19) . 3
O1 Zn1 N1 110.26(15) . 3
O1 Zn1 N1 123.90(14) 3 3
O1 Zn1 N1 123.90(14) . .
O1 Zn1 N1 110.26(15) 3 .
N1 Zn1 N1 97.2(2) 3 .
C11 O1 Zn1 107.4(3) . .
C1 N1 C2 105.3(4) . .
C1 N1 Zn1 119.7(3) . .
C2 N1 Zn1 133.9(3) . .
C1 N2 C3 106.6(4) . .
C1 N2 C4 127.2(4) . .
C3 N2 C4 126.2(4) . .
N1 C1 N2 112.2(4) . .
N1 C1 H1A 123.9 . .
N2 C1 H1A 123.9 . .
C3 C2 N1 109.0(4) . .
C3 C2 C10 128.3(5) . .
N1 C2 C10 122.8(4) . .
C2 C3 N2 106.9(4) . .
C2 C3 H3A 126.6 . .
N2 C3 H3A 126.6 . .
C5 C4 C9 119.7(5) . .
C5 C4 N2 119.5(5) . .
C9 C4 N2 120.8(4) . .
C4 C5 C6 119.8(5) . .
C4 C5 H5A 120.1 . .
C6 C5 H5A 120.1 . .
C5 C6 C7 121.8(5) . .
C5 C6 H6A 119.1 . .
C7 C6 H6A 119.1 . .
C6 C7 C8 117.4(4) . .
C6 C7 C7 120.5(3) . 2_655
C8 C7 C7 122.1(3) . 2_655
C9 C8 C7 121.3(5) . .
C9 C8 H8A 119.3 . .
C7 C8 H8A 119.3 . .
C4 C9 C8 120.0(5) . .
C4 C9 H9A 120.0 . .
C8 C9 H9A 120.0 . .
C2 C10 H10A 109.5 . .
C2 C10 H10B 109.5 . .
H10A C10 H10B 109.5 . .
C2 C10 H10C 109.5 . .
H10A C10 H10C 109.5 . .
H10B C10 H10C 109.5 . .
O2 C11 O1 123.1(4) . .
O2 C11 C12 119.8(4) . .
O1 C11 C12 117.1(4) . .
C14 C12 C13 119.2(4) . .
C14 C12 C11 122.0(4) . .
C13 C12 C11 118.8(4) . .
C14 C13 C12 119.6(4) 5_556 .
C14 C13 H13A 120.2 5_556 .
C12 C13 H13A 120.2 . .
C12 C14 C13 121.2(4) . 5_556
C12 C14 H14A 119.4 . .
C13 C14 H14A 119.4 5_556 .

loop_
_geom_bond_atom_site_label_1
_geom_bond_atom_site_label_2
_geom_bond_distance
_geom_bond_site_symmetry_2
Zn1 O1 1.998(3) .
Zn1 O1 1.998(3) 3
Zn1 N1 2.052(4) 3
Zn1 N1 2.052(4) .
O1 C11 1.277(5) .
O2 C11 1.235(6) .
N1 C1 1.324(6) .
N1 C2 1.396(6) .
N2 C1 1.338(6) .
N2 C3 1.386(6) .
N2 C4 1.437(6) .
C1 H1A 0.9400 .
C2 C3 1.353(7) .
C2 C10 1.495(7) .
C3 H3A 0.9400 .
C4 C5 1.377(7) .
C4 C9 1.381(7) .
C5 C6 1.383(7) .
C5 H5A 0.9400 .
C6 C7 1.388(7) .
C6 H6A 0.9400 .
C7 C8 1.390(7) .
C7 C7 1.505(9) 2_655
C8 C9 1.385(7) .
C8 H8A 0.9400 .
C9 H9A 0.9400 .
C10 H10A 0.9700 .
C10 H10B 0.9700 .
C10 H10C 0.9700 .
C11 C12 1.509(6) .
C12 C14 1.377(6) .
C12 C13 1.399(6) .
C13 C14 1.385(6) 5_556
C13 H13A 0.9400 .
C14 C13 1.385(6) 5_556
C14 H14A 0.9400 .
